data_1504179
loop_
_publ_author_name
'Oz\,cubuk\,cu, Salih'
'Ozkal, Erhan'
'Jimeno, Ciril'
'Peric\`as, Miquel A'

_publ_section_title
;
 A highly active catalyst for Huisgen 1,3-dipolar cycloadditions based on
 the tris(triazolyl)methanol-Cu(I) structure.
;
_journal_issue 20
_journal_name_full 'Organic letters'
_journal_page_first 4680
_journal_page_last 4683
_journal_paper_doi 10.1021/ol9018776
_journal_volume 11
_journal_year 2009
_chemical_formula_sum 'C28 H27 Cl Cu0.5 N9 O2'
_chemical_formula_weight 588.81
_chemical_name_systematic
; 
 ? 
;
_space_group_IT_number 2
_symmetry_cell_setting triclinic
_symmetry_space_group_name_Hall '-P 1'
_symmetry_space_group_name_H-M 'P -1'
_atom_sites_solution_hydrogens geom
_atom_sites_solution_primary direct
_atom_sites_solution_secondary difmap
_audit_creation_method SHELXL-97
_cell_angle_alpha 80.677(2)
_cell_angle_beta 81.720(2)
_cell_angle_gamma 81.309(2)
_cell_formula_units_Z 2
_cell_length_a 9.6706(4)
_cell_length_b 11.7736(5)
_cell_length_c 12.4516(5)
_cell_measurement_reflns_used 9784
_cell_measurement_temperature 100(2)
_cell_measurement_theta_max 39.16
_cell_measurement_theta_min 2.55
_cell_volume 1372.50(10)
_computing_cell_refinement 'Bruker APEX2 v2009.1-0'
_computing_data_collection 'Bruker APEX2 v2009.1-0'
_computing_data_reduction 'Bruker SAINT V7.60A'
_computing_molecular_graphics 'Bruker SHELXTL'
_computing_publication_material 'Bruker SHELXTL'
_computing_structure_refinement 'SHELXS-97 (Sheldrick, 2008)'
_computing_structure_solution 'SHELXS-97 (Sheldrick, 2008)'
_diffrn_ambient_temperature 100(2)
_diffrn_detector_area_resol_mean 512
_diffrn_detector_type '4K CCD area detector APEX II'
_diffrn_measured_fraction_theta_full 0.956
_diffrn_measured_fraction_theta_max 0.956
_diffrn_measurement_device_type 'Kappa 4-axis goniometer bruker-nonius'
_diffrn_measurement_method
;
 Fullsphere data collection, phi and omega scans
;
_diffrn_measurement_specimen_support 'magnetic support whith 10 micron nylon fiber cryoloop'
_diffrn_radiation_monochromator 'Multilayer Montel 200 mirrors'
_diffrn_radiation_type MoK\a
_diffrn_radiation_wavelength 0.71073
_diffrn_reflns_av_R_equivalents 0.0498
_diffrn_reflns_av_sigmaI/netI 0.0389
_diffrn_reflns_limit_h_max 17
_diffrn_reflns_limit_h_min -17
_diffrn_reflns_limit_k_max 20
_diffrn_reflns_limit_k_min -19
_diffrn_reflns_limit_l_max 22
_diffrn_reflns_limit_l_min -22
_diffrn_reflns_number 65092
_diffrn_reflns_theta_full 39.22
_diffrn_reflns_theta_max 39.22
_diffrn_reflns_theta_min 1.67
_diffrn_source 'rotating anode X-ray tube'
_diffrn_source_current 70
_diffrn_source_power 50
_diffrn_source_size '3 mm x 0.3 mm fine focus'
_diffrn_source_type 'Bruker-Nonius FR 591'
_exptl_absorpt_coefficient_mu 0.561
_exptl_absorpt_correction_T_max 1.0000
_exptl_absorpt_correction_T_min 0.9674
_exptl_absorpt_correction_type empirical
_exptl_absorpt_process_details
; 
 SADABS Version 2008/1 Bruker-Nonius
 Blessing, Acta Cryst. (1995) A51 33-38
;
_exptl_crystal_colour green
_exptl_crystal_density_diffrn 1.425
_exptl_crystal_density_method 'not measured'
_exptl_crystal_description Block
_exptl_crystal_F_000 611
_exptl_crystal_size_max 0.10
_exptl_crystal_size_mid 0.10
_exptl_crystal_size_min 0.04
_refine_diff_density_max 1.297
_refine_diff_density_min -0.376
_refine_diff_density_rms 0.105
_refine_ls_extinction_method none
_refine_ls_goodness_of_fit_ref 1.055
_refine_ls_hydrogen_treatment noref
_refine_ls_matrix_type full
_refine_ls_number_parameters 364
_refine_ls_number_reflns 15426
_refine_ls_number_restraints 0
_refine_ls_restrained_S_all 1.055
_refine_ls_R_factor_all 0.0552
_refine_ls_R_factor_gt 0.0416
_refine_ls_shift/su_max 0.000
_refine_ls_shift/su_mean 0.000
_refine_ls_structure_factor_coef Fsqd
_refine_ls_weighting_details 'calc w=1/[\s^2^(Fo^2^)+(0.0605P)^2^+0.4791P] where P=(Fo^2^+2Fc^2^)/3'
_refine_ls_weighting_scheme calc
_refine_ls_wR_factor_gt 0.1119
_refine_ls_wR_factor_ref 0.1202
_reflns_number_gt 12763
_reflns_number_total 15426
_reflns_threshold_expression >2sigma(I)
_cod_data_source_file ol9018776_si_002.cif
_cod_data_source_block ttrcucl_0m
_cod_depositor_comments
;
The following automatic conversions were performed:
'_diffrn_measurement_specimen_suppport' tag replaced with
'_diffrn_measurement_specimen_support'.

Automatic conversion script
Id: cif_correct_tags 1440 2010-10-19 06:21:57Z saulius 

The following automatic conversions were performed:

'_symmetry_cell_setting' value 'Triclinic' changed to 'triclinic'
according to /home/saulius/struct/CIF-dictionaries/cif_core.dic
dictionary named 'cif_core.dic' version 2.4.2 from 2011-04-26.

Automatic conversion script
Id: cif_fix_values 1715 2011-07-08 13:25:40Z adriana 
;
_cod_original_sg_symbol_H-M P-1
_cod_original_formula_sum 'C28 H27 Cl Cu0.50 N9 O2'
_cod_database_code 1504179

loop_
_symmetry_equiv_pos_as_xyz
'x, y, z'
'-x, -y, -z'

loop_
_atom_site_label
_atom_site_type_symbol
_atom_site_fract_x
_atom_site_fract_y
_atom_site_fract_z
_atom_site_U_iso_or_equiv
_atom_site_adp_type
_atom_site_occupancy
_atom_site_symmetry_multiplicity
_atom_site_calc_flag
_atom_site_refinement_flags
Cu1 Cu 0.0000 0.5000 0.5000 0.01236(4) Uani 1 2 d S
N1 N 0.10593(8) 0.56336(6) 0.35776(6) 0.01319(12) Uani 1 1 d .
O1 O -0.04507(8) 0.87041(6) 0.30764(6) 0.01571(12) Uani 1 1 d .
H1A H -0.0642 0.8740 0.2434 0.024 Uiso 1 1 calc R
C1 C 0.07238(9) 0.67371(7) 0.30837(7) 0.01226(13) Uani 1 1 d .
N2 N 0.20339(9) 0.50570(7) 0.29430(6) 0.01511(13) Uani 1 1 d .
C2 C 0.15323(10) 0.68583(8) 0.20792(7) 0.01481(14) Uani 1 1 d .
H2 H 0.1545 0.7528 0.1539 0.018 Uiso 1 1 calc R
N3 N 0.23087(9) 0.58009(7) 0.20366(6) 0.01514(13) Uani 1 1 d .
C3 C 0.33255(11) 0.54250(9) 0.11198(8) 0.01839(16) Uani 1 1 d .
H31 H 0.2991 0.5810 0.0419 0.022 Uiso 1 1 calc R
H32 H 0.3362 0.4577 0.1142 0.022 Uiso 1 1 calc R
N4 N -0.20365(8) 0.60332(7) 0.41666(7) 0.01462(12) Uani 1 1 d .
C4 C 0.47901(11) 0.57017(8) 0.11510(7) 0.01614(15) Uani 1 1 d .
C5 C 0.57564(12) 0.49116(9) 0.17135(8) 0.02104(17) Uani 1 1 d .
H5 H 0.5483 0.4200 0.2099 0.025 Uiso 1 1 calc R
N5 N -0.33601(9) 0.58845(7) 0.41893(7) 0.01579(13) Uani 1 1 d .
C6 C 0.71229(13) 0.51606(11) 0.17134(10) 0.0254(2) Uani 1 1 d .
H6 H 0.7781 0.4615 0.2090 0.030 Uiso 1 1 calc R
N6 N -0.40030(8) 0.68687(7) 0.36752(7) 0.01521(13) Uani 1 1 d .
N7 N -0.00096(8) 0.34541(6) 0.45253(6) 0.01302(12) Uani 1 1 d .
C7 C 0.75196(13) 0.62105(11) 0.11601(10) 0.0254(2) Uani 1 1 d .
H7 H 0.8448 0.6382 0.1161 0.030 Uiso 1 1 calc R
C8 C 0.65526(13) 0.70090(10) 0.06055(9) 0.02337(19) Uani 1 1 d .
H8 H 0.6820 0.7728 0.0235 0.028 Uiso 1 1 calc R
N8 N 0.00012(9) 0.32454(7) 0.35142(6) 0.01448(12) Uani 1 1 d .
C9 C 0.51942(12) 0.67525(8) 0.05942(8) 0.01885(16) Uani 1 1 d .
H9 H 0.4542 0.7293 0.0207 0.023 Uiso 1 1 calc R
N9 N 0.02578(9) 0.20978(7) 0.35589(7) 0.01458(12) Uani 1 1 d .
C10 C -0.04351(9) 0.75618(7) 0.36083(7) 0.01203(13) Uani 1 1 d .
C11 C -0.18417(9) 0.71172(7) 0.36505(7) 0.01259(13) Uani 1 1 d .
C12 C -0.31027(10) 0.76650(8) 0.33305(8) 0.01492(14) Uani 1 1 d .
H12 H -0.3299 0.8429 0.2953 0.018 Uiso 1 1 calc R
C13 C -0.55417(10) 0.70435(9) 0.36893(8) 0.01835(16) Uani 1 1 d .
H13A H -0.5903 0.6283 0.3826 0.022 Uiso 1 1 calc R
H13B H -0.5795 0.7453 0.2971 0.022 Uiso 1 1 calc R
C14 C -0.61920(9) 0.77534(8) 0.45836(8) 0.01474(14) Uani 1 1 d .
C15 C -0.65611(10) 0.72013(8) 0.56423(8) 0.01604(14) Uani 1 1 d .
H15 H -0.6505 0.6379 0.5782 0.019 Uiso 1 1 calc R
C16 C -0.70132(10) 0.78565(9) 0.64949(8) 0.01757(15) Uani 1 1 d .
H16 H -0.7274 0.7480 0.7214 0.021 Uiso 1 1 calc R
C17 C -0.70838(10) 0.90587(9) 0.62947(9) 0.01828(16) Uani 1 1 d .
H17 H -0.7375 0.9502 0.6880 0.022 Uiso 1 1 calc R
C18 C -0.67299(11) 0.96123(8) 0.52400(9) 0.01882(16) Uani 1 1 d .
H18 H -0.6784 1.0434 0.5104 0.023 Uiso 1 1 calc R
C19 C -0.62961(10) 0.89636(8) 0.43812(8) 0.01805(15) Uani 1 1 d .
H19 H -0.6071 0.9345 0.3658 0.022 Uiso 1 1 calc R
C20 C 0.02311(9) 0.24412(7) 0.52098(7) 0.01208(13) Uani 1 1 d .
C21 C 0.04126(10) 0.15583(7) 0.45874(8) 0.01427(13) Uani 1 1 d .
H21 H 0.0604 0.0748 0.4825 0.017 Uiso 1 1 calc R
C22 C 0.04422(10) 0.15717(9) 0.25521(8) 0.01870(16) Uani 1 1 d .
H22A H 0.0048 0.2142 0.1962 0.022 Uiso 1 1 calc R
H22B H -0.0087 0.0895 0.2676 0.022 Uiso 1 1 calc R
C23 C 0.19769(10) 0.11826(8) 0.21924(7) 0.01451(14) Uani 1 1 d .
C24 C 0.23183(11) 0.02093(8) 0.16553(8) 0.01762(15) Uani 1 1 d .
H23 H 0.1593 -0.0205 0.1543 0.021 Uiso 1 1 calc R
C25 C 0.37167(12) -0.01602(9) 0.12813(9) 0.02141(18) Uani 1 1 d .
H24 H 0.3943 -0.0823 0.0913 0.026 Uiso 1 1 calc R
C26 C 0.47819(11) 0.04439(10) 0.14476(9) 0.02202(18) Uani 1 1 d .
H25 H 0.5737 0.0189 0.1201 0.026 Uiso 1 1 calc R
C27 C 0.44420(11) 0.14194(10) 0.19750(8) 0.02048(17) Uani 1 1 d .
H26 H 0.5167 0.1837 0.2081 0.025 Uiso 1 1 calc R
C28 C 0.30445(3) 0.17907(2) 0.235084(18) 0.01756(15) Uani 1 1 d .
H27 H 0.2819 0.2457 0.2714 0.021 Uiso 1 1 calc R
O1W O 0.89438(3) 0.89610(2) 0.103654(18) 0.02548(16) Uani 1 1 d R
H1WA H 0.9663 0.8798 0.0567 0.055(7) Uiso 1 1 d R
H1WB H 0.8655 0.9592 0.0939 0.018(4) Uiso 1 1 d R
Cl1 Cl 0.82296(3) 0.16535(2) 0.053694(18) 0.02271(5) Uani 1 1 d R

loop_
_atom_site_aniso_label
_atom_site_aniso_U_11
_atom_site_aniso_U_22
_atom_site_aniso_U_33
_atom_site_aniso_U_23
_atom_site_aniso_U_13
_atom_site_aniso_U_12
Cu1 0.01825(7) 0.00758(6) 0.00964(6) -0.00133(4) 0.00373(5) -0.00169(5)
N1 0.0166(3) 0.0093(3) 0.0116(3) -0.0012(2) 0.0030(2) -0.0001(2)
O1 0.0207(3) 0.0085(2) 0.0156(3) 0.00157(19) 0.0010(2) -0.0013(2)
C1 0.0150(3) 0.0098(3) 0.0106(3) -0.0009(2) 0.0021(2) -0.0010(2)
N2 0.0192(3) 0.0115(3) 0.0123(3) -0.0019(2) 0.0043(2) -0.0001(2)
C2 0.0185(4) 0.0123(3) 0.0112(3) -0.0004(2) 0.0029(3) -0.0006(3)
N3 0.0192(3) 0.0131(3) 0.0111(3) -0.0025(2) 0.0046(2) -0.0010(2)
C3 0.0212(4) 0.0196(4) 0.0133(3) -0.0066(3) 0.0060(3) -0.0025(3)
N4 0.0153(3) 0.0116(3) 0.0162(3) -0.0007(2) 0.0000(2) -0.0026(2)
C4 0.0211(4) 0.0144(3) 0.0115(3) -0.0036(2) 0.0034(3) -0.0013(3)
C5 0.0283(5) 0.0166(4) 0.0167(4) -0.0010(3) -0.0009(3) -0.0013(3)
N5 0.0159(3) 0.0136(3) 0.0177(3) -0.0026(2) 0.0000(2) -0.0028(2)
C6 0.0284(5) 0.0256(5) 0.0221(4) -0.0032(4) -0.0068(4) -0.0001(4)
N6 0.0142(3) 0.0149(3) 0.0165(3) -0.0040(2) 0.0000(2) -0.0013(2)
N7 0.0171(3) 0.0103(3) 0.0110(3) -0.0019(2) 0.0007(2) -0.0014(2)
C7 0.0270(5) 0.0296(5) 0.0218(4) -0.0066(4) -0.0036(4) -0.0074(4)
C8 0.0309(5) 0.0207(4) 0.0196(4) -0.0030(3) -0.0002(4) -0.0091(4)
N8 0.0176(3) 0.0136(3) 0.0123(3) -0.0039(2) 0.0001(2) -0.0018(2)
C9 0.0247(4) 0.0151(3) 0.0152(3) -0.0017(3) 0.0017(3) -0.0021(3)
N9 0.0157(3) 0.0140(3) 0.0149(3) -0.0064(2) -0.0004(2) -0.0016(2)
C10 0.0143(3) 0.0086(3) 0.0117(3) -0.0006(2) 0.0015(2) -0.0009(2)
C11 0.0142(3) 0.0107(3) 0.0120(3) -0.0016(2) 0.0007(2) -0.0011(2)
C12 0.0158(3) 0.0125(3) 0.0154(3) -0.0015(3) -0.0003(3) -0.0005(3)
C13 0.0147(3) 0.0224(4) 0.0195(4) -0.0086(3) -0.0017(3) -0.0015(3)
C14 0.0122(3) 0.0152(3) 0.0169(3) -0.0034(3) -0.0012(3) -0.0012(3)
C15 0.0157(3) 0.0134(3) 0.0183(4) -0.0018(3) -0.0006(3) -0.0017(3)
C16 0.0169(4) 0.0178(4) 0.0169(3) -0.0023(3) -0.0003(3) -0.0006(3)
C17 0.0158(4) 0.0179(4) 0.0217(4) -0.0074(3) -0.0020(3) 0.0007(3)
C18 0.0178(4) 0.0130(3) 0.0250(4) -0.0028(3) -0.0025(3) 0.0001(3)
C19 0.0172(4) 0.0154(3) 0.0197(4) 0.0002(3) -0.0009(3) -0.0006(3)
C20 0.0137(3) 0.0091(3) 0.0126(3) -0.0019(2) 0.0012(2) -0.0014(2)
C21 0.0158(3) 0.0105(3) 0.0167(3) -0.0040(2) -0.0001(3) -0.0019(2)
C22 0.0169(4) 0.0235(4) 0.0185(4) -0.0122(3) -0.0012(3) -0.0027(3)
C23 0.0162(3) 0.0152(3) 0.0128(3) -0.0046(3) -0.0002(3) -0.0027(3)
C24 0.0213(4) 0.0167(4) 0.0156(3) -0.0064(3) 0.0019(3) -0.0044(3)
C25 0.0246(4) 0.0206(4) 0.0172(4) -0.0056(3) 0.0037(3) 0.0004(3)
C26 0.0179(4) 0.0284(5) 0.0164(4) -0.0001(3) 0.0023(3) 0.0002(3)
C27 0.0172(4) 0.0268(5) 0.0174(4) 0.0004(3) -0.0024(3) -0.0065(3)
C28 0.0189(4) 0.0180(4) 0.0173(4) -0.0043(3) -0.0021(3) -0.0054(3)
O1W 0.0278(4) 0.0272(4) 0.0191(3) 0.0050(3) -0.0021(3) -0.0056(3)
Cl1 0.02682(12) 0.02605(11) 0.01426(9) 0.00022(8) -0.00309(8) -0.00302(9)

loop_
_atom_type_symbol
_atom_type_description
_atom_type_scat_dispersion_real
_atom_type_scat_dispersion_imag
_atom_type_scat_source
C C 0.0033 0.0016 'International Tables Vol C Tables 4.2.6.8 and 6.1.1.4'
H H 0.0000 0.0000 'International Tables Vol C Tables 4.2.6.8 and 6.1.1.4'
N N 0.0061 0.0033 'International Tables Vol C Tables 4.2.6.8 and 6.1.1.4'
O O 0.0106 0.0060 'International Tables Vol C Tables 4.2.6.8 and 6.1.1.4'
Cl Cl 0.1484 0.1585 'International Tables Vol C Tables 4.2.6.8 and 6.1.1.4'
Cu Cu 0.3201 1.2651 'International Tables Vol C Tables 4.2.6.8 and 6.1.1.4'

loop_
_geom_angle_atom_site_label_1
_geom_angle_atom_site_label_2
_geom_angle_atom_site_label_3
_geom_angle
_geom_angle_site_symmetry_1
_geom_angle_site_symmetry_3
N7 Cu1 N7 180.0 2_566 .
N7 Cu1 N1 86.62(3) 2_566 .
N7 Cu1 N1 93.38(3) . .
N7 Cu1 N1 93.38(3) 2_566 2_566
N7 Cu1 N1 86.62(3) . 2_566
N1 Cu1 N1 179.999(1) . 2_566
N7 Cu1 N4 98.08(3) 2_566 2_566
N7 Cu1 N4 81.92(3) . 2_566
N1 Cu1 N4 96.71(3) . 2_566
N1 Cu1 N4 83.29(3) 2_566 2_566
N7 Cu1 N4 81.92(3) 2_566 .
N7 Cu1 N4 98.08(3) . .
N1 Cu1 N4 83.29(3) . .
N1 Cu1 N4 96.71(3) 2_566 .
N4 Cu1 N4 180.0 2_566 .
N2 N1 C1 110.56(7) . .
N2 N1 Cu1 127.28(6) . .
C1 N1 Cu1 121.82(6) . .
N1 C1 C2 107.43(7) . .
N1 C1 C10 121.23(7) . .
C2 C1 C10 131.18(8) . .
N1 N2 N3 105.65(7) . .
N3 C2 C1 104.10(7) . .
N2 N3 C2 112.26(7) . .
N2 N3 C3 120.25(8) . .
C2 N3 C3 127.45(8) . .
N3 C3 C4 112.96(8) . .
N5 N4 C11 109.33(8) . .
N5 N4 Cu1 136.53(6) . .
C11 N4 Cu1 113.50(6) . .
C5 C4 C9 119.52(10) . .
C5 C4 C3 120.72(9) . .
C9 C4 C3 119.74(9) . .
C4 C5 C6 120.38(10) . .
N4 N5 N6 106.71(7) . .
C7 C6 C5 119.89(11) . .
N5 N6 C12 111.50(8) . .
N5 N6 C13 120.20(8) . .
C12 N6 C13 127.56(8) . .
N8 N7 C20 110.21(7) . .
N8 N7 Cu1 126.80(6) . .
C20 N7 Cu1 122.02(6) . .
C6 C7 C8 119.96(11) . .
C9 C8 C7 120.08(10) . .
N7 N8 N9 105.93(7) . .
C8 C9 C4 120.16(10) . .
N8 N9 C21 111.98(7) . .
N8 N9 C22 120.15(8) . .
C21 N9 C22 127.71(8) . .
O1 C10 C20 107.70(7) . 2_566
O1 C10 C1 112.32(7) . .
C20 C10 C1 109.88(7) 2_566 .
O1 C10 C11 111.99(7) . .
C20 C10 C11 105.53(6) 2_566 .
C1 C10 C11 109.18(7) . .
N4 C11 C12 108.29(8) . .
N4 C11 C10 120.28(8) . .
C12 C11 C10 131.14(8) . .
N6 C12 C11 104.16(8) . .
N6 C13 C14 108.94(8) . .
C15 C14 C19 119.69(9) . .
C15 C14 C13 119.96(8) . .
C19 C14 C13 120.04(9) . .
C16 C15 C14 119.96(9) . .
C17 C16 C15 120.16(9) . .
C18 C17 C16 120.04(9) . .
C17 C18 C19 120.09(9) . .
C18 C19 C14 120.03(9) . .
N7 C20 C21 107.29(8) . .
N7 C20 C10 120.97(7) . 2_566
C21 C20 C10 131.21(8) . 2_566
N9 C21 C20 104.58(8) . .
N9 C22 C23 111.69(8) . .
C24 C23 C28 119.57(8) . .
C24 C23 C22 118.48(8) . .
C28 C23 C22 121.91(7) . .
C23 C24 C25 120.40(9) . .
C26 C25 C24 119.91(9) . .
C27 C26 C25 119.75(9) . .
C26 C27 C28 120.48(9) . .
C27 C28 C23 119.89(6) . .

loop_
_geom_bond_atom_site_label_1
_geom_bond_atom_site_label_2
_geom_bond_distance
_geom_bond_site_symmetry_2
Cu1 N7 2.0043(7) 2_566
Cu1 N7 2.0043(7) .
Cu1 N1 2.0058(7) .
Cu1 N1 2.0058(7) 2_566
Cu1 N4 2.4271(8) 2_566
Cu1 N4 2.4271(8) .
N1 N2 1.3189(10) .
N1 C1 1.3574(11) .
O1 C10 1.3985(10) .
C1 C2 1.3749(11) .
C1 C10 1.5137(12) .
N2 N3 1.3323(11) .
C2 N3 1.3579(12) .
N3 C3 1.4747(11) .
C3 C4 1.5077(15) .
N4 N5 1.3136(12) .
N4 C11 1.3599(11) .
C4 C5 1.3942(15) .
C4 C9 1.3979(13) .
C5 C6 1.3961(17) .
N5 N6 1.3400(12) .
C6 C7 1.3932(18) .
N6 C12 1.3528(12) .
N6 C13 1.4689(13) .
N7 N8 1.3196(11) .
N7 C20 1.3590(11) .
C7 C8 1.3947(18) .
C8 C9 1.3942(16) .
N8 N9 1.3299(11) .
N9 C21 1.3523(12) .
N9 C22 1.4631(12) .
C10 C20 1.5121(12) 2_566
C10 C11 1.5208(12) .
C11 C12 1.3714(13) .
C13 C14 1.5083(13) .
C14 C15 1.3945(13) .
C14 C19 1.3969(13) .
C15 C16 1.3939(14) .
C16 C17 1.3899(14) .
C17 C18 1.3882(15) .
C18 C19 1.3934(15) .
C20 C21 1.3706(12) .
C20 C10 1.5122(12) 2_566
C22 C23 1.5109(13) .
C23 C24 1.3927(13) .
C23 C28 1.3948(10) .
C24 C25 1.3934(14) .
C25 C26 1.3930(17) .
C26 C27 1.3880(17) .
C27 C28 1.3936(11) .

loop_
_geom_torsion_atom_site_label_1
_geom_torsion_atom_site_label_2
_geom_torsion_atom_site_label_3
_geom_torsion_atom_site_label_4
_geom_torsion
_geom_torsion_site_symmetry_1
_geom_torsion_site_symmetry_4
N7 Cu1 N1 N2 146.40(9) 2_566 .
N7 Cu1 N1 N2 -33.60(9) . .
N1 Cu1 N1 N2 30(38) 2_566 .
N4 Cu1 N1 N2 48.65(8) 2_566 .
N4 Cu1 N1 N2 -131.35(8) . .
N7 Cu1 N1 C1 -41.04(8) 2_566 .
N7 Cu1 N1 C1 138.96(8) . .
N1 Cu1 N1 C1 -157(38) 2_566 .
N4 Cu1 N1 C1 -138.79(7) 2_566 .
N4 Cu1 N1 C1 41.21(7) . .
N2 N1 C1 C2 0.19(11) . .
Cu1 N1 C1 C2 -173.49(7) . .
N2 N1 C1 C10 176.14(8) . .
Cu1 N1 C1 C10 2.45(12) . .
C1 N1 N2 N3 -0.45(11) . .
Cu1 N1 N2 N3 172.81(7) . .
N1 C1 C2 N3 0.14(11) . .
C10 C1 C2 N3 -175.25(9) . .
N1 N2 N3 C2 0.55(11) . .
N1 N2 N3 C3 -177.63(9) . .
C1 C2 N3 N2 -0.43(11) . .
C1 C2 N3 C3 177.59(9) . .
N2 N3 C3 C4 -95.06(11) . .
C2 N3 C3 C4 87.06(13) . .
N7 Cu1 N4 N5 -125.92(9) 2_566 .
N7 Cu1 N4 N5 54.08(9) . .
N1 Cu1 N4 N5 146.56(9) . .
N1 Cu1 N4 N5 -33.44(9) 2_566 .
N4 Cu1 N4 N5 -125(15) 2_566 .
N7 Cu1 N4 C11 43.56(6) 2_566 .
N7 Cu1 N4 C11 -136.44(6) . .
N1 Cu1 N4 C11 -43.96(6) . .
N1 Cu1 N4 C11 136.04(6) 2_566 .
N4 Cu1 N4 C11 45(15) 2_566 .
N3 C3 C4 C5 89.57(11) . .
N3 C3 C4 C9 -91.58(10) . .
C9 C4 C5 C6 -0.62(15) . .
C3 C4 C5 C6 178.23(9) . .
C11 N4 N5 N6 0.77(10) . .
Cu1 N4 N5 N6 170.55(7) . .
C4 C5 C6 C7 0.82(17) . .
N4 N5 N6 C12 -0.84(10) . .
N4 N5 N6 C13 -171.72(8) . .
N7 Cu1 N7 N8 48(93) 2_566 .
N1 Cu1 N7 N8 -29.36(8) . .
N1 Cu1 N7 N8 150.64(8) 2_566 .
N4 Cu1 N7 N8 -125.66(8) 2_566 .
N4 Cu1 N7 N8 54.34(8) . .
N7 Cu1 N7 C20 -145(7) 2_566 .
N1 Cu1 N7 C20 138.29(7) . .
N1 Cu1 N7 C20 -41.71(7) 2_566 .
N4 Cu1 N7 C20 41.98(7) 2_566 .
N4 Cu1 N7 C20 -138.02(7) . .
C5 C6 C7 C8 -0.17(18) . .
C6 C7 C8 C9 -0.68(17) . .
C20 N7 N8 N9 -0.36(10) . .
Cu1 N7 N8 N9 168.49(6) . .
C7 C8 C9 C4 0.88(16) . .
C5 C4 C9 C8 -0.23(14) . .
C3 C4 C9 C8 -179.09(9) . .
N7 N8 N9 C21 0.06(10) . .
N7 N8 N9 C22 -175.57(8) . .
N1 C1 C10 O1 169.33(8) . .
C2 C1 C10 O1 -15.81(14) . .
N1 C1 C10 C20 49.47(11) . 2_566
C2 C1 C10 C20 -135.68(10) . 2_566
N1 C1 C10 C11 -65.82(11) . .
C2 C1 C10 C11 109.03(11) . .
N5 N4 C11 C12 -0.43(10) . .
Cu1 N4 C11 C12 -172.78(6) . .
N5 N4 C11 C10 173.99(7) . .
Cu1 N4 C11 C10 1.64(10) . .
O1 C10 C11 N4 -178.03(8) . .
C20 C10 C11 N4 -61.12(10) 2_566 .
C1 C10 C11 N4 56.94(10) . .
O1 C10 C11 C12 -5.07(13) . .
C20 C10 C11 C12 111.84(10) 2_566 .
C1 C10 C11 C12 -130.11(10) . .
N5 N6 C12 C11 0.56(10) . .
C13 N6 C12 C11 170.61(9) . .
N4 C11 C12 N6 -0.08(10) . .
C10 C11 C12 N6 -173.68(8) . .
N5 N6 C13 C14 97.26(10) . .
C12 N6 C13 C14 -72.02(12) . .
N6 C13 C14 C15 -89.39(11) . .
N6 C13 C14 C19 84.23(11) . .
C19 C14 C15 C16 -0.86(14) . .
C13 C14 C15 C16 172.78(9) . .
C14 C15 C16 C17 -0.64(15) . .
C15 C16 C17 C18 1.24(15) . .
C16 C17 C18 C19 -0.34(15) . .
C17 C18 C19 C14 -1.16(15) . .
C15 C14 C19 C18 1.76(15) . .
C13 C14 C19 C18 -171.88(9) . .
N8 N7 C20 C21 0.53(10) . .
Cu1 N7 C20 C21 -168.95(6) . .
N8 N7 C20 C10 173.10(8) . 2_566
Cu1 N7 C20 C10 3.62(11) . 2_566
N8 N9 C21 C20 0.26(10) . .
C22 N9 C21 C20 175.47(9) . .
N7 C20 C21 N9 -0.46(10) . .
C10 C20 C21 N9 -171.99(9) 2_566 .
N8 N9 C22 C23 102.85(10) . .
C21 N9 C22 C23 -72.02(12) . .
N9 C22 C23 C24 147.85(9) . .
N9 C22 C23 C28 -34.32(12) . .
C28 C23 C24 C25 0.26(14) . .
C22 C23 C24 C25 178.15(9) . .
C23 C24 C25 C26 0.20(16) . .
C24 C25 C26 C27 -0.71(16) . .
C25 C26 C27 C28 0.76(15) . .
C26 C27 C28 C23 -0.30(12) . .
C24 C23 C28 C27 -0.21(11) . .
C22 C23 C28 C27 -178.02(8) . .
